data_7243415
loop_
_publ_author_name
'Vinogradova, Ekaterina E.'
'Gazieva, Galina A.'
'Izmest'ev, Alexei N.'
'Karnoukhova, Valentina A.'
'Kravchenko, Angelina N.'

_publ_section_title
;
 Dimroth-type N/S-interchange of N-aminothioglycolurils in the synthesis
 of 2-hydrazonoimidazo[4,5-d]thiazolones
;
_journal_issue 45
_journal_name_full 'RSC Advances'
_journal_page_first 28395
_journal_page_last 28400
_journal_paper_doi 10.1039/D1RA05568B
_journal_volume 11
_journal_year 2021
_chemical_formula_moiety 'C13 H15 N5 O S'
_chemical_formula_sum 'C13 H15 N5 O S'
_chemical_formula_weight 289.36
_space_group_crystal_system orthorhombic
_space_group_IT_number 61
_space_group_name_Hall '-P 2ac 2ab'
_space_group_name_H-M_alt 'P b c a'
_atom_sites_solution_hydrogens mixed
_atom_sites_solution_primary dual
_audit_creation_method SHELXL-2016/6
_audit_update_record
;
2021-08-09 deposited with the CCDC.	2021-08-16 downloaded from the CCDC.
;
_cell_angle_alpha 90
_cell_angle_beta 90
_cell_angle_gamma 90
_cell_formula_units_Z 8
_cell_length_a 9.7481(5)
_cell_length_b 9.6628(4)
_cell_length_c 30.3545(14)
_cell_measurement_reflns_used 229
_cell_measurement_temperature 100(2)
_cell_measurement_theta_max 25
_cell_measurement_theta_min 3
_cell_volume 2859.2(2)
_computing_cell_refinement 'SAINT (Bruker, 2019)'
_computing_data_collection 'APEX3 (Bruker, 2019)'
_computing_data_reduction 'SAINT (Bruker, 2019)'
_computing_molecular_graphics 'SHELXTL (Sheldrick, 2008)'
_computing_publication_material 'SHELXTL (Sheldrick, 2008)'
_computing_structure_refinement 'SHELXL (Sheldrick, 2015b)'
_computing_structure_solution 'SHELXT (Sheldrick, 2015a)'
_diffrn_ambient_temperature 100(2)
_diffrn_measured_fraction_theta_full 1.000
_diffrn_measured_fraction_theta_max 1.000
_diffrn_measurement_device_type 'Bruker D8 QUEST, Photon III detector'
_diffrn_measurement_method '\f and \w shutterless scans'
_diffrn_radiation_type MoK\a
_diffrn_radiation_wavelength 0.71073
_diffrn_reflns_av_R_equivalents 0.0982
_diffrn_reflns_av_unetI/netI 0.0387
_diffrn_reflns_Laue_measured_fraction_full 1.000
_diffrn_reflns_Laue_measured_fraction_max 1.000
_diffrn_reflns_limit_h_max 12
_diffrn_reflns_limit_h_min -12
_diffrn_reflns_limit_k_max 10
_diffrn_reflns_limit_k_min -12
_diffrn_reflns_limit_l_max 38
_diffrn_reflns_limit_l_min -38
_diffrn_reflns_number 41443
_diffrn_reflns_point_group_measured_fraction_full 1.000
_diffrn_reflns_point_group_measured_fraction_max 1.000
_diffrn_reflns_theta_full 25.242
_diffrn_reflns_theta_max 26.498
_diffrn_reflns_theta_min 2.483
_diffrn_source 'fine-focus sealed X-Ray tube'
_exptl_absorpt_coefficient_mu 0.230
_exptl_absorpt_correction_T_max 0.7463
_exptl_absorpt_correction_T_min 0.6241
_exptl_absorpt_correction_type multi-scan
_exptl_absorpt_process_details SADABS
_exptl_crystal_colour colourless
_exptl_crystal_density_diffrn 1.344
_exptl_crystal_description block
_exptl_crystal_F_000 1216
_exptl_crystal_size_max 0.270
_exptl_crystal_size_mid 0.230
_exptl_crystal_size_min 0.020
_refine_diff_density_max 0.222
_refine_diff_density_min -0.401
_refine_diff_density_rms 0.056
_refine_ls_extinction_method none
_refine_ls_goodness_of_fit_ref 1.040
_refine_ls_hydrogen_treatment mixed
_refine_ls_matrix_type full
_refine_ls_number_parameters 187
_refine_ls_number_reflns 2955
_refine_ls_number_restraints 0
_refine_ls_restrained_S_all 1.040
_refine_ls_R_factor_all 0.0723
_refine_ls_R_factor_gt 0.0418
_refine_ls_shift/su_max 0.000
_refine_ls_shift/su_mean 0.000
_refine_ls_structure_factor_coef Fsqd
_refine_ls_weighting_details 'w=1/[\s^2^(Fo^2^)+(0.0447P)^2^+2.3493P] where P=(Fo^2^+2Fc^2^)/3'
_refine_ls_weighting_scheme calc
_refine_ls_wR_factor_gt 0.0926
_refine_ls_wR_factor_ref 0.1106
_reflns_Friedel_coverage 0.000
_reflns_number_gt 2120
_reflns_number_total 2955
_reflns_threshold_expression I>2\s(I)
_cod_data_source_file d1ra05568b2.cif
_cod_data_source_block 10a
_cod_database_code 7243415
_shelx_shelxl_version_number 2016/6
_shelx_space_group_comment
;
The symmetry employed for this shelxl refinement is uniquely defined
by the following loop, which should always be used as a source of
symmetry information in preference to the above space-group names.
They are only intended as comments.
;
_shelx_estimated_absorpt_t_min 0.941
_shelx_estimated_absorpt_t_max 0.995

loop_
_space_group_symop_operation_xyz
'x, y, z'
'x+1/2, -y+1/2, -z'
'-x, y+1/2, -z+1/2'
'-x+1/2, -y, z+1/2'
'-x, -y, -z'
'-x-1/2, y-1/2, z'
'x, -y-1/2, z-1/2'
'x-1/2, y, -z-1/2'

loop_
_atom_site_label
_atom_site_type_symbol
_atom_site_fract_x
_atom_site_fract_y
_atom_site_fract_z
_atom_site_U_iso_or_equiv
_atom_site_adp_type
_atom_site_occupancy
_atom_site_site_symmetry_order
_atom_site_calc_flag
_atom_site_refinement_flags_posn
_atom_site_refinement_flags_adp
_atom_site_refinement_flags_occupancy
_atom_site_disorder_assembly
_atom_site_disorder_group
S1 S 0.51179(6) 0.70511(6) 0.37183(2) 0.02442(16) Uani 1 1 d . . . . .
O1 O 0.70048(16) 0.92656(17) 0.49071(5) 0.0281(4) Uani 1 1 d . . . . .
N1 N 0.58344(18) 0.9298(2) 0.42465(6) 0.0233(4) Uani 1 1 d . . . . .
N2 N 0.50006(18) 0.8024(2) 0.47921(6) 0.0232(4) Uani 1 1 d . . . . .
N3 N 0.33500(19) 0.6723(2) 0.43525(7) 0.0233(4) Uani 1 1 d . . . . .
H3 H 0.287(3) 0.627(3) 0.4549(9) 0.040(8) Uiso 1 1 d . . . . .
N4 N 0.36954(18) 0.4720(2) 0.39573(6) 0.0246(4) Uani 1 1 d . . . . .
N5 N 0.44875(19) 0.4157(2) 0.36139(6) 0.0250(5) Uani 1 1 d . . . . .
C1 C 0.6039(2) 0.8880(2) 0.46739(8) 0.0232(5) Uani 1 1 d . . . . .
C2 C 0.3906(2) 0.8051(2) 0.44616(7) 0.0216(5) Uani 1 1 d . . . . .
H2A H 0.316145 0.870428 0.455157 0.026 Uiso 1 1 calc R U . . .
C3 C 0.3990(2) 0.6004(2) 0.40292(7) 0.0218(5) Uani 1 1 d . . . . .
C4 C 0.4674(2) 0.8604(2) 0.40559(7) 0.0221(5) Uani 1 1 d . . . . .
H4A H 0.408934 0.926337 0.388506 0.026 Uiso 1 1 calc R U . . .
C5 C 0.4125(2) 0.2917(2) 0.35210(7) 0.0249(5) Uani 1 1 d . . . . .
H5A H 0.334527 0.253675 0.366463 0.030 Uiso 1 1 calc R U . . .
C6 C 0.4866(2) 0.2064(2) 0.32021(7) 0.0234(5) Uani 1 1 d . . . . .
C7 C 0.4340(2) 0.0766(3) 0.30939(8) 0.0271(5) Uani 1 1 d . . . . .
H7A H 0.348770 0.047868 0.321524 0.032 Uiso 1 1 calc R U . . .
C8 C 0.5043(3) -0.0111(3) 0.28114(8) 0.0313(6) Uani 1 1 d . . . . .
H8A H 0.467169 -0.099044 0.273852 0.038 Uiso 1 1 calc R U . . .
C9 C 0.6289(3) 0.0303(3) 0.26360(8) 0.0353(6) Uani 1 1 d . . . . .
H9A H 0.677641 -0.029489 0.244286 0.042 Uiso 1 1 calc R U . . .
C10 C 0.6825(3) 0.1587(3) 0.27424(8) 0.0335(6) Uani 1 1 d . . . . .
H10A H 0.768147 0.186479 0.262188 0.040 Uiso 1 1 calc R U . . .
C11 C 0.6125(2) 0.2471(3) 0.30230(8) 0.0276(5) Uani 1 1 d . . . . .
H11A H 0.649867 0.335142 0.309339 0.033 Uiso 1 1 calc R U . . .
C12 C 0.6949(2) 0.9860(3) 0.39826(8) 0.0332(6) Uani 1 1 d . . . . .
H12A H 0.760799 1.032830 0.417526 0.050 Uiso 1 1 calc R U . . .
H12B H 0.657865 1.052339 0.376927 0.050 Uiso 1 1 calc R U . . .
H12C H 0.740958 0.910591 0.382529 0.050 Uiso 1 1 calc R U . . .
C13 C 0.4764(3) 0.7553(3) 0.52395(8) 0.0310(6) Uani 1 1 d . . . . .
H13A H 0.556612 0.777188 0.542142 0.046 Uiso 1 1 calc R U . . .
H13B H 0.461324 0.655052 0.523934 0.046 Uiso 1 1 calc R U . . .
H13C H 0.395415 0.801924 0.536001 0.046 Uiso 1 1 calc R U . . .

loop_
_atom_site_aniso_label
_atom_site_aniso_U_11
_atom_site_aniso_U_22
_atom_site_aniso_U_33
_atom_site_aniso_U_23
_atom_site_aniso_U_13
_atom_site_aniso_U_12
S1 0.0201(3) 0.0288(3) 0.0244(3) 0.0021(2) 0.0031(2) 0.0000(2)
O1 0.0196(8) 0.0333(10) 0.0313(9) 0.0033(8) -0.0073(7) -0.0020(7)
N1 0.0166(9) 0.0265(11) 0.0269(10) 0.0056(8) -0.0013(8) -0.0033(8)
N2 0.0189(9) 0.0300(11) 0.0207(9) 0.0047(8) -0.0022(8) -0.0025(8)
N3 0.0188(9) 0.0247(11) 0.0264(10) 0.0005(9) 0.0040(8) -0.0021(8)
N4 0.0191(9) 0.0289(12) 0.0257(10) -0.0019(9) 0.0039(8) 0.0009(8)
N5 0.0210(10) 0.0293(12) 0.0246(10) -0.0007(8) 0.0034(8) 0.0017(8)
C1 0.0167(11) 0.0257(13) 0.0271(12) 0.0014(10) -0.0013(9) 0.0022(9)
C2 0.0151(10) 0.0250(12) 0.0245(11) -0.0003(9) -0.0005(9) 0.0012(9)
C3 0.0150(10) 0.0263(13) 0.0241(12) 0.0035(10) -0.0006(9) 0.0028(9)
C4 0.0157(10) 0.0260(12) 0.0245(11) 0.0054(10) -0.0006(9) -0.0003(9)
C5 0.0195(11) 0.0302(13) 0.0250(12) 0.0038(10) -0.0004(9) 0.0003(10)
C6 0.0227(11) 0.0262(12) 0.0211(11) 0.0016(9) -0.0021(9) 0.0025(10)
C7 0.0251(12) 0.0297(14) 0.0264(12) 0.0048(10) -0.0045(10) -0.0013(10)
C8 0.0383(14) 0.0263(13) 0.0294(13) -0.0023(10) -0.0059(11) 0.0014(11)
C9 0.0403(15) 0.0341(15) 0.0315(14) -0.0045(12) 0.0020(12) 0.0085(12)
C10 0.0349(14) 0.0331(15) 0.0325(14) 0.0005(11) 0.0082(11) 0.0042(11)
C11 0.0284(12) 0.0256(13) 0.0287(13) 0.0008(10) 0.0007(10) 0.0002(10)
C12 0.0211(12) 0.0461(16) 0.0325(14) 0.0109(12) -0.0003(10) -0.0062(11)
C13 0.0289(13) 0.0384(15) 0.0256(12) 0.0067(11) -0.0023(10) -0.0060(11)

loop_
_atom_type_symbol
_atom_type_description
_atom_type_scat_dispersion_real
_atom_type_scat_dispersion_imag
_atom_type_scat_source
C C 0.0033 0.0016 'International Tables Vol C Tables 4.2.6.8 and 6.1.1.4'
H H 0.0000 0.0000 'International Tables Vol C Tables 4.2.6.8 and 6.1.1.4'
N N 0.0061 0.0033 'International Tables Vol C Tables 4.2.6.8 and 6.1.1.4'
O O 0.0106 0.0060 'International Tables Vol C Tables 4.2.6.8 and 6.1.1.4'
S S 0.1246 0.1234 'International Tables Vol C Tables 4.2.6.8 and 6.1.1.4'

loop_
_geom_angle_atom_site_label_1
_geom_angle_atom_site_label_2
_geom_angle_atom_site_label_3
_geom_angle
_geom_angle_site_symmetry_1
_geom_angle_site_symmetry_3
_geom_angle_publ_flag
C3 S1 C4 91.30(10) . . ?
C1 N1 C4 110.93(18) . . ?
C1 N1 C12 121.45(19) . . ?
C4 N1 C12 122.70(19) . . ?
C1 N2 C13 123.89(19) . . ?
C1 N2 C2 110.58(18) . . ?
C13 N2 C2 122.10(18) . . ?
C3 N3 C2 116.96(19) . . ?
C3 N3 H3 118.8(19) . . ?
C2 N3 H3 119.5(18) . . ?
C3 N4 N5 112.02(19) . . ?
C5 N5 N4 111.94(19) . . ?
O1 C1 N2 127.0(2) . . ?
O1 C1 N1 124.3(2) . . ?
N2 C1 N1 108.73(19) . . ?
N3 C2 N2 114.71(19) . . ?
N3 C2 C4 108.07(18) . . ?
N2 C2 C4 101.58(16) . . ?
N3 C2 H2A 110.7 . . ?
N2 C2 H2A 110.7 . . ?
C4 C2 H2A 110.7 . . ?
N4 C3 N3 120.9(2) . . ?
N4 C3 S1 126.70(18) . . ?
N3 C3 S1 112.27(17) . . ?
N1 C4 C2 102.87(18) . . ?
N1 C4 S1 114.42(15) . . ?
C2 C4 S1 105.88(15) . . ?
N1 C4 H4A 111.1 . . ?
C2 C4 H4A 111.1 . . ?
S1 C4 H4A 111.1 . . ?
N5 C5 C6 122.4(2) . . ?
N5 C5 H5A 118.8 . . ?
C6 C5 H5A 118.8 . . ?
C7 C6 C11 119.0(2) . . ?
C7 C6 C5 118.7(2) . . ?
C11 C6 C5 122.2(2) . . ?
C8 C7 C6 120.9(2) . . ?
C8 C7 H7A 119.6 . . ?
C6 C7 H7A 119.6 . . ?
C9 C8 C7 119.7(2) . . ?
C9 C8 H8A 120.2 . . ?
C7 C8 H8A 120.2 . . ?
C10 C9 C8 120.0(2) . . ?
C10 C9 H9A 120.0 . . ?
C8 C9 H9A 120.0 . . ?
C9 C10 C11 120.6(2) . . ?
C9 C10 H10A 119.7 . . ?
C11 C10 H10A 119.7 . . ?
C10 C11 C6 119.9(2) . . ?
C10 C11 H11A 120.1 . . ?
C6 C11 H11A 120.1 . . ?
N1 C12 H12A 109.5 . . ?
N1 C12 H12B 109.5 . . ?
H12A C12 H12B 109.5 . . ?
N1 C12 H12C 109.5 . . ?
H12A C12 H12C 109.5 . . ?
H12B C12 H12C 109.5 . . ?
N2 C13 H13A 109.5 . . ?
N2 C13 H13B 109.5 . . ?
H13A C13 H13B 109.5 . . ?
N2 C13 H13C 109.5 . . ?
H13A C13 H13C 109.5 . . ?
H13B C13 H13C 109.5 . . ?

loop_
_geom_bond_atom_site_label_1
_geom_bond_atom_site_label_2
_geom_bond_distance
_geom_bond_site_symmetry_2
_geom_bond_publ_flag
S1 C3 1.768(2) . ?
S1 C4 1.868(2) . ?
O1 C1 1.236(3) . ?
N1 C1 1.373(3) . ?
N1 C4 1.437(3) . ?
N1 C12 1.455(3) . ?
N2 C1 1.356(3) . ?
N2 C13 1.451(3) . ?
N2 C2 1.464(3) . ?
N3 C3 1.355(3) . ?
N3 C2 1.432(3) . ?
N3 H3 0.88(3) . ?
N4 C3 1.291(3) . ?
N4 N5 1.407(3) . ?
N5 C5 1.281(3) . ?
C2 C4 1.536(3) . ?
C2 H2A 1.0000 . ?
C4 H4A 1.0000 . ?
C5 C6 1.462(3) . ?
C5 H5A 0.9500 . ?
C6 C7 1.395(3) . ?
C6 C11 1.398(3) . ?
C7 C8 1.387(3) . ?
C7 H7A 0.9500 . ?
C8 C9 1.386(4) . ?
C8 H8A 0.9500 . ?
C9 C10 1.384(4) . ?
C9 H9A 0.9500 . ?
C10 C11 1.386(3) . ?
C10 H10A 0.9500 . ?
C11 H11A 0.9500 . ?
C12 H12A 0.9800 . ?
C12 H12B 0.9800 . ?
C12 H12C 0.9800 . ?
C13 H13A 0.9800 . ?
C13 H13B 0.9800 . ?
C13 H13C 0.9800 . ?

loop_
_geom_hbond_atom_site_label_D
_geom_hbond_atom_site_label_H
_geom_hbond_atom_site_label_A
_geom_hbond_distance_DH
_geom_hbond_distance_HA
_geom_hbond_distance_DA
_geom_hbond_angle_DHA
_geom_hbond_site_symmetry_A
N3 H3 O1 0.88(3) 1.92(3) 2.772(3) 162(3) 2_466

loop_
_geom_torsion_atom_site_label_1
_geom_torsion_atom_site_label_2
_geom_torsion_atom_site_label_3
_geom_torsion_atom_site_label_4
_geom_torsion
_geom_torsion_site_symmetry_1
_geom_torsion_site_symmetry_2
_geom_torsion_site_symmetry_3
_geom_torsion_site_symmetry_4
_geom_torsion_publ_flag
C3 N4 N5 C5 -175.2(2) . . . . ?
C13 N2 C1 O1 8.3(4) . . . . ?
C2 N2 C1 O1 167.6(2) . . . . ?
C13 N2 C1 N1 -170.1(2) . . . . ?
C2 N2 C1 N1 -10.8(3) . . . . ?
C4 N1 C1 O1 176.4(2) . . . . ?
C12 N1 C1 O1 20.7(4) . . . . ?
C4 N1 C1 N2 -5.1(3) . . . . ?
C12 N1 C1 N2 -160.9(2) . . . . ?
C3 N3 C2 N2 -87.3(2) . . . . ?
C3 N3 C2 C4 25.2(3) . . . . ?
C1 N2 C2 N3 137.0(2) . . . . ?
C13 N2 C2 N3 -63.2(3) . . . . ?
C1 N2 C2 C4 20.7(2) . . . . ?
C13 N2 C2 C4 -179.5(2) . . . . ?
N5 N4 C3 N3 -178.96(19) . . . . ?
N5 N4 C3 S1 5.6(3) . . . . ?
C2 N3 C3 N4 169.1(2) . . . . ?
C2 N3 C3 S1 -14.9(2) . . . . ?
C4 S1 C3 N4 175.5(2) . . . . ?
C4 S1 C3 N3 -0.28(17) . . . . ?
C1 N1 C4 C2 17.5(2) . . . . ?
C12 N1 C4 C2 173.0(2) . . . . ?
C1 N1 C4 S1 -96.79(19) . . . . ?
C12 N1 C4 S1 58.6(3) . . . . ?
N3 C2 C4 N1 -143.05(18) . . . . ?
N2 C2 C4 N1 -22.0(2) . . . . ?
N3 C2 C4 S1 -22.7(2) . . . . ?
N2 C2 C4 S1 98.39(16) . . . . ?
C3 S1 C4 N1 125.83(17) . . . . ?
C3 S1 C4 C2 13.28(15) . . . . ?
N4 N5 C5 C6 -174.63(19) . . . . ?
N5 C5 C6 C7 -174.9(2) . . . . ?
N5 C5 C6 C11 9.0(3) . . . . ?
C11 C6 C7 C8 -0.3(3) . . . . ?
C5 C6 C7 C8 -176.5(2) . . . . ?
C6 C7 C8 C9 0.4(4) . . . . ?
C7 C8 C9 C10 -0.1(4) . . . . ?
C8 C9 C10 C11 -0.2(4) . . . . ?
C9 C10 C11 C6 0.2(4) . . . . ?
C7 C6 C11 C10 0.0(3) . . . . ?
C5 C6 C11 C10 176.1(2) . . . . ?
